data_2240587
loop_
_publ_author_name
'Sowmya, Haliwana B. V.'
'Suresha Kumara, Tholappanavara H.'
'Gopalpur, Negendrappa'
'Jasinski, Jerry P.'
'Millikan, Sean P.'
'Yathirajan, Hemmige S.'
'Glidewell, Christopher'

_publ_section_title
;
 Crystal structures of five (2-chloroquinolin-3-yl)methyl ethers:
 supramolecular assembly in one and two dimensions mediated by hydrogen
 bonding and \p--\p stacking
;
_journal_coeditor_code SU5121
_journal_issue 6
_journal_name_full 'Acta Crystallographica Section E'
_journal_page_first 609
_journal_page_last 617
_journal_paper_doi 10.1107/S2056989015008233
_journal_volume 71
_journal_year 2015
_chemical_formula_iupac 'C19 H15 Br Cl N O3'
_chemical_formula_moiety 'C19 H15 Br Cl N O3'
_chemical_formula_sum 'C19 H15 Br Cl N O3'
_chemical_formula_weight 420.67
_chemical_name_systematic
;
Methyl 5-bromo-2-[(2-chloro-6-methylquinolin-3-yl)methoxy]benzoate
;
_space_group_crystal_system orthorhombic
_space_group_IT_number 61
_space_group_name_Hall '-P 2ac 2ab'
_space_group_name_H-M_alt 'P b c a'
_symmetry_space_group_name_Hall '-P 2ac 2ab'
_symmetry_space_group_name_H-M 'P b c a'
_atom_sites_solution_hydrogens geom
_audit_creation_method SHELXL-2014
_cell_angle_alpha 90
_cell_angle_beta 90
_cell_angle_gamma 90
_cell_formula_units_Z 8
_cell_length_a 15.1920(3)
_cell_length_b 11.98641(19)
_cell_length_c 19.0307(3)
_cell_measurement_reflns_used 3421
_cell_measurement_temperature 173(2)
_cell_measurement_theta_max 72.449
_cell_measurement_theta_min 4.647
_cell_volume 3465.44(10)
_computing_cell_refinement
;
CrysAlisPro (Agilent, 2012)
;
_computing_data_collection
;
CrysAlisPro (Agilent, 2012)
;
_computing_data_reduction
;
CrysAlisRed (Agilent, 2012)
;
_computing_molecular_graphics
;
PLATON (Spek, 2009)
;
_computing_publication_material
;
SHELXL2014 (Sheldrick, 2015) and PLATON (Spek, 2009)
;
_computing_structure_refinement
;
SHELXL2014 (Sheldrick, 2015)
;
_computing_structure_solution
;
SHELXS97 (Sheldrick, 2008)
;
_diffrn_ambient_temperature 173(2)
_diffrn_measured_fraction_theta_full 1.000
_diffrn_measured_fraction_theta_max 0.996
_diffrn_measurement_device_type 'Agilent Eos Gemini'
_diffrn_measurement_method '\w scans'
_diffrn_radiation_type CuK\a
_diffrn_radiation_wavelength 1.54184
_diffrn_reflns_av_R_equivalents 0.0554
_diffrn_reflns_limit_h_max 18
_diffrn_reflns_limit_h_min -18
_diffrn_reflns_limit_k_max 12
_diffrn_reflns_limit_k_min -14
_diffrn_reflns_limit_l_max 18
_diffrn_reflns_limit_l_min -23
_diffrn_reflns_number 21861
_diffrn_reflns_theta_full 67.684
_diffrn_reflns_theta_max 72.449
_diffrn_reflns_theta_min 4.647
_diffrn_standards_decay_% 0
_diffrn_standards_interval_count 0
_diffrn_standards_interval_time 0
_diffrn_standards_number 0
_exptl_absorpt_coefficient_mu 4.812
_exptl_absorpt_correction_T_max 0.680
_exptl_absorpt_correction_T_min 0.399
_exptl_absorpt_correction_type multi-scan
_exptl_absorpt_process_details
;
(SADABS; Sheldrick, 2003)
;
_exptl_crystal_colour colourless
_exptl_crystal_density_diffrn 1.613
_exptl_crystal_description block
_exptl_crystal_F_000 1696
_exptl_crystal_size_max 0.240
_exptl_crystal_size_mid 0.160
_exptl_crystal_size_min 0.080
_refine_diff_density_max 0.521
_refine_diff_density_min -0.488
_refine_ls_extinction_coef 0.00048(6)
_refine_ls_extinction_expression Fc^*^=kFc[1+0.001xFc^2^\l^3^/sin(2\q)]^-1/4^
_refine_ls_extinction_method
;
SHELXL2014 (Sheldrick, 2015)
;
_refine_ls_goodness_of_fit_ref 1.056
_refine_ls_hydrogen_treatment constr
_refine_ls_matrix_type full
_refine_ls_number_parameters 229
_refine_ls_number_reflns 3421
_refine_ls_number_restraints 0
_refine_ls_restrained_S_all 1.056
_refine_ls_R_factor_all 0.0383
_refine_ls_R_factor_gt 0.0343
_refine_ls_shift/su_max 0.000
_refine_ls_shift/su_mean 0.000
_refine_ls_structure_factor_coef Fsqd
_refine_ls_weighting_details 'w=1/[\s^2^(Fo^2^)+(0.0523P)^2^+1.8465P] where P=(Fo^2^+2Fc^2^)/3'
_refine_ls_weighting_scheme calc
_refine_ls_wR_factor_gt 0.0902
_refine_ls_wR_factor_ref 0.0933
_reflns_number_gt 3062
_reflns_number_total 3421
_reflns_threshold_expression I>2\s(I)
_cod_data_source_file su5121sup1.cif
_cod_data_source_block II
_cod_database_code 2240587
_shelx_space_group_comment
;
The symmetry employed for this shelxl refinement is uniquely defined
by the following loop, which should always be used as a source of
symmetry information in preference to the above space-group names.
They are only intended as comments.
;
_shelx_estimated_absorpt_t_min 0.391
_shelx_estimated_absorpt_t_max 0.699
_shelxl_version_number 2.014

loop_
_space_group_symop_operation_xyz
'x, y, z'
'-x+1/2, -y, z+1/2'
'x+1/2, -y+1/2, -z'
'-x, y+1/2, -z+1/2'
'-x, -y, -z'
'x-1/2, y, -z-1/2'
'-x-1/2, y-1/2, z'
'x, -y-1/2, z-1/2'

loop_
_atom_site_type_symbol
_atom_site_label
_atom_site_fract_x
_atom_site_fract_y
_atom_site_fract_z
_atom_site_U_iso_or_equiv
_atom_site_adp_type
_atom_site_calc_flag
_atom_site_occupancy
N N1 0.42983(12) 0.87307(15) 0.45790(10) 0.0272(4) Uani d 1
C C2 0.42690(13) 0.78272(18) 0.42079(11) 0.0249(4) Uani d 1
Cl Cl2 0.52936(3) 0.72811(5) 0.39507(3) 0.03655(16) Uani d 1
C C3 0.35033(14) 0.72343(17) 0.40030(10) 0.0226(4) Uani d 1
C C4 0.27189(13) 0.76626(18) 0.42260(11) 0.0224(4) Uani d 1
H H4 0.2185 0.7297 0.4106 0.027 Uiso calc 1
C C4A 0.26987(13) 0.86525(18) 0.46363(11) 0.0219(4) Uani d 1
C C5 0.19142(14) 0.91446(18) 0.48888(11) 0.0253(4) Uani d 1
H H5 0.1366 0.8805 0.4780 0.030 Uiso calc 1
C C6 0.19242(15) 1.00976(18) 0.52857(11) 0.0267(4) Uani d 1
C C7 0.27500(15) 1.05991(19) 0.54421(12) 0.0302(5) Uani d 1
H H7 0.2765 1.1261 0.5716 0.036 Uiso calc 1
C C8 0.35220(15) 1.01485(19) 0.52062(12) 0.0299(5) Uani d 1
H H8 0.4066 1.0499 0.5316 0.036 Uiso calc 1
C C8A 0.35123(14) 0.91644(17) 0.48007(11) 0.0242(4) Uani d 1
C C37 0.35875(13) 0.61865(18) 0.35765(11) 0.0243(4) Uani d 1
H H37A 0.3916 0.6338 0.3137 0.029 Uiso calc 1
H H37B 0.3909 0.5610 0.3846 0.029 Uiso calc 1
O O31 0.27182(9) 0.58119(13) 0.34187(8) 0.0254(3) Uani d 1
C C31 0.26370(13) 0.48636(18) 0.30374(11) 0.0224(4) Uani d 1
C C32 0.17885(14) 0.45623(18) 0.28094(11) 0.0236(4) Uani d 1
C C33 0.16860(15) 0.36086(18) 0.23979(11) 0.0267(4) Uani d 1
H H33 0.1116 0.3399 0.2240 0.032 Uiso calc 1
C C34 0.24049(16) 0.29669(19) 0.22183(11) 0.0271(5) Uani d 1
Br Br34 0.22547(2) 0.17010(2) 0.16308(2) 0.03596(12) Uani d 1
C C35 0.32387(16) 0.32597(18) 0.24421(12) 0.0297(5) Uani d 1
H H35 0.3731 0.2813 0.2317 0.036 Uiso calc 1
C C36 0.33537(14) 0.42003(18) 0.28463(11) 0.0273(5) Uani d 1
H H36 0.3928 0.4401 0.2997 0.033 Uiso calc 1
C C38 0.09631(14) 0.5209(2) 0.29458(12) 0.0309(5) Uani d 1
O O38 0.03146(13) 0.5097(2) 0.25963(13) 0.0739(8) Uani d 1
O O39 0.10112(11) 0.59054(16) 0.34798(9) 0.0380(4) Uani d 1
C C39 0.02126(19) 0.6494(3) 0.36541(18) 0.0522(7) Uani d 1
H H39A 0.0089 0.7052 0.3291 0.078 Uiso calc 1
H H39B 0.0283 0.6866 0.4109 0.078 Uiso calc 1
H H39C -0.0277 0.5963 0.3680 0.078 Uiso calc 1
C C61 0.10926(16) 1.0618(2) 0.55704(13) 0.0365(5) Uani d 1
H H61A 0.0590 1.0382 0.5284 0.055 Uiso calc 1
H H61B 0.1145 1.1432 0.5555 0.055 Uiso calc 1
H H61C 0.1003 1.0376 0.6057 0.055 Uiso calc 1

loop_
_atom_site_aniso_label
_atom_site_aniso_U_11
_atom_site_aniso_U_22
_atom_site_aniso_U_33
_atom_site_aniso_U_12
_atom_site_aniso_U_13
_atom_site_aniso_U_23
N1 0.0241(9) 0.0257(9) 0.0319(10) -0.0054(7) -0.0027(7) -0.0008(8)
C2 0.0193(10) 0.0264(11) 0.0291(11) -0.0017(8) 0.0002(8) 0.0026(8)
Cl2 0.0207(3) 0.0373(3) 0.0516(4) -0.0023(2) 0.0022(2) -0.0088(3)
C3 0.0236(10) 0.0229(10) 0.0214(10) -0.0037(8) -0.0022(8) 0.0021(8)
C4 0.0202(10) 0.0249(10) 0.0222(10) -0.0041(8) -0.0023(7) 0.0023(8)
C4A 0.0236(10) 0.0226(10) 0.0196(10) -0.0023(8) -0.0023(7) 0.0033(8)
C5 0.0248(10) 0.0288(11) 0.0224(10) -0.0030(9) -0.0021(8) 0.0012(8)
C6 0.0309(11) 0.0263(11) 0.0228(10) 0.0025(9) -0.0017(8) 0.0019(8)
C7 0.0397(13) 0.0231(10) 0.0276(11) -0.0022(9) -0.0023(9) -0.0035(9)
C8 0.0308(11) 0.0263(11) 0.0325(11) -0.0059(9) -0.0045(9) -0.0022(9)
C8A 0.0262(10) 0.0227(10) 0.0238(10) -0.0040(8) -0.0038(8) 0.0014(8)
C37 0.0199(10) 0.0245(10) 0.0285(11) -0.0029(8) -0.0007(8) -0.0021(9)
O31 0.0198(7) 0.0252(8) 0.0312(8) -0.0013(6) -0.0016(5) -0.0079(6)
C31 0.0241(10) 0.0226(10) 0.0204(10) -0.0015(8) 0.0002(7) 0.0013(8)
C32 0.0230(10) 0.0237(10) 0.0242(10) -0.0026(8) -0.0009(8) 0.0037(8)
C33 0.0283(11) 0.0279(11) 0.0238(10) -0.0068(9) -0.0032(8) 0.0032(9)
C34 0.0407(12) 0.0212(10) 0.0195(10) -0.0054(9) -0.0007(9) -0.0012(8)
Br34 0.0551(2) 0.02513(16) 0.02764(17) -0.00542(10) -0.00230(10) -0.00488(9)
C35 0.0322(11) 0.0286(12) 0.0283(11) 0.0027(9) 0.0045(9) -0.0016(9)
C36 0.0225(10) 0.0300(12) 0.0294(11) -0.0023(9) 0.0004(8) -0.0022(9)
C38 0.0225(10) 0.0334(12) 0.0369(12) -0.0003(9) -0.0027(9) -0.0007(10)
O38 0.0309(10) 0.100(2) 0.0905(17) 0.0164(11) -0.0257(11) -0.0441(16)
O39 0.0232(8) 0.0460(11) 0.0446(10) 0.0068(7) 0.0006(7) -0.0115(8)
C39 0.0298(13) 0.0636(19) 0.0632(19) 0.0151(13) 0.0099(13) -0.0070(16)
C61 0.0372(13) 0.0366(13) 0.0357(13) 0.0042(10) 0.0022(10) -0.0082(10)

loop_
_atom_type_symbol
_atom_type_description
_atom_type_scat_dispersion_real
_atom_type_scat_dispersion_imag
_atom_type_scat_source
C C 0.0181 0.0091 'International Tables Vol C Tables 4.2.6.8 and 6.1.1.4'
H H 0.0000 0.0000 'International Tables Vol C Tables 4.2.6.8 and 6.1.1.4'
N N 0.0311 0.0180 'International Tables Vol C Tables 4.2.6.8 and 6.1.1.4'
O O 0.0492 0.0322 'International Tables Vol C Tables 4.2.6.8 and 6.1.1.4'
Cl Cl 0.3639 0.7018 'International Tables Vol C Tables 4.2.6.8 and 6.1.1.4'
Br Br -0.6763 1.2805 'International Tables Vol C Tables 4.2.6.8 and 6.1.1.4'

loop_
_geom_angle_atom_site_label_1
_geom_angle_atom_site_label_2
_geom_angle_atom_site_label_3
_geom_angle
C2 N1 C8A 117.13(18)
N1 C2 C3 126.73(19)
N1 C2 Cl2 115.67(15)
C3 C2 Cl2 117.59(16)
C4 C3 C2 116.24(19)
C4 C3 C37 123.86(18)
C2 C3 C37 119.89(19)
C3 C4 C4A 120.25(18)
C3 C4 H4 119.9
C4A C4 H4 119.9
C5 C4A C8A 118.7(2)
C5 C4A C4 123.60(18)
C8A C4A C4 117.70(18)
C6 C5 C4A 121.7(2)
C6 C5 H5 119.1
C4A C5 H5 119.1
C5 C6 C7 118.5(2)
C5 C6 C61 122.2(2)
C7 C6 C61 119.2(2)
C8 C7 C6 121.4(2)
C8 C7 H7 119.3
C6 C7 H7 119.3
C7 C8 C8A 120.1(2)
C7 C8 H8 120.0
C8A C8 H8 120.0
N1 C8A C8 118.51(19)
N1 C8A C4A 121.94(19)
C8 C8A C4A 119.5(2)
O31 C37 C3 107.35(16)
O31 C37 H37A 110.2
C3 C37 H37A 110.2
O31 C37 H37B 110.2
C3 C37 H37B 110.2
H37A C37 H37B 108.5
C31 O31 C37 117.47(16)
O31 C31 C36 123.12(19)
O31 C31 C32 117.66(18)
C36 C31 C32 119.2(2)
C33 C32 C31 119.1(2)
C33 C32 C38 115.38(19)
C31 C32 C38 125.50(19)
C34 C33 C32 120.5(2)
C34 C33 H33 119.7
C32 C33 H33 119.7
C33 C34 C35 120.5(2)
C33 C34 Br34 119.77(17)
C35 C34 Br34 119.65(18)
C36 C35 C34 119.8(2)
C36 C35 H35 120.1
C34 C35 H35 120.1
C35 C36 C31 120.9(2)
C35 C36 H36 119.6
C31 C36 H36 119.6
O38 C38 O39 123.1(2)
O38 C38 C32 122.3(2)
O39 C38 C32 114.56(18)
C38 O39 C39 116.1(2)
O39 C39 H39A 109.5
O39 C39 H39B 109.5
H39A C39 H39B 109.5
O39 C39 H39C 109.5
H39A C39 H39C 109.5
H39B C39 H39C 109.5
C6 C61 H61A 109.5
C6 C61 H61B 109.5
H61A C61 H61B 109.5
C6 C61 H61C 109.5
H61A C61 H61C 109.5
H61B C61 H61C 109.5

loop_
_geom_bond_atom_site_label_1
_geom_bond_atom_site_label_2
_geom_bond_distance
N1 C2 1.294(3)
N1 C8A 1.369(3)
C2 C3 1.418(3)
C2 Cl2 1.758(2)
C3 C4 1.365(3)
C3 C37 1.501(3)
C4 C4A 1.421(3)
C4 H4 0.9500
C4A C5 1.414(3)
C4A C8A 1.415(3)
C5 C6 1.370(3)
C5 H5 0.9500
C6 C7 1.423(3)
C6 C61 1.509(3)
C7 C8 1.367(3)
C7 H7 0.9500
C8 C8A 1.410(3)
C8 H8 0.9500
C37 O31 1.427(2)
C37 H37A 0.9900
C37 H37B 0.9900
O31 C31 1.354(3)
C31 C36 1.396(3)
C31 C32 1.407(3)
C32 C33 1.394(3)
C32 C38 1.497(3)
C33 C34 1.379(3)
C33 H33 0.9500
C34 C35 1.382(3)
C34 Br34 1.899(2)
C35 C36 1.376(3)
C35 H35 0.9500
C36 H36 0.9500
C38 O38 1.196(3)
C38 O39 1.317(3)
O39 C39 1.442(3)
C39 H39A 0.9800
C39 H39B 0.9800
C39 H39C 0.9800
C61 H61A 0.9800
C61 H61B 0.9800
C61 H61C 0.9800

loop_
_geom_hbond_atom_site_label_D
_geom_hbond_atom_site_label_H
_geom_hbond_atom_site_label_A
_geom_hbond_site_symmetry_A
_geom_hbond_distance_DH
_geom_hbond_distance_HA
_geom_hbond_distance_DA
_geom_hbond_angle_DHA
_geom_hbond_publ_flag
C36 H36 O38 6_656 0.95 2.53 3.277(3) 136 no

loop_
_geom_torsion_atom_site_label_1
_geom_torsion_atom_site_label_2
_geom_torsion_atom_site_label_3
_geom_torsion_atom_site_label_4
_geom_torsion
C8A N1 C2 C3 0.2(3)
C8A N1 C2 Cl2 -178.63(15)
N1 C2 C3 C4 -0.4(3)
Cl2 C2 C3 C4 178.35(16)
N1 C2 C3 C37 -179.3(2)
Cl2 C2 C3 C37 -0.5(3)
C2 C3 C4 C4A 0.3(3)
C37 C3 C4 C4A 179.16(19)
C3 C4 C4A C5 -179.75(19)
C3 C4 C4A C8A 0.0(3)
C8A C4A C5 C6 0.0(3)
C4 C4A C5 C6 179.7(2)
C4A C5 C6 C7 0.2(3)
C4A C5 C6 C61 -178.7(2)
C5 C6 C7 C8 -0.1(3)
C61 C6 C7 C8 178.9(2)
C6 C7 C8 C8A -0.2(4)
C2 N1 C8A C8 180.0(2)
C2 N1 C8A C4A 0.2(3)
C7 C8 C8A N1 -179.4(2)
C7 C8 C8A C4A 0.4(3)
C5 C4A C8A N1 179.49(19)
C4 C4A C8A N1 -0.3(3)
C5 C4A C8A C8 -0.3(3)
C4 C4A C8A C8 179.95(19)
C4 C3 C37 O31 4.3(3)
C2 C3 C37 O31 -176.93(18)
C3 C37 O31 C31 -179.57(17)
C37 O31 C31 C36 5.4(3)
C37 O31 C31 C32 -172.62(18)
O31 C31 C32 C33 178.09(18)
C36 C31 C32 C33 0.0(3)
O31 C31 C32 C38 0.7(3)
C36 C31 C32 C38 -177.4(2)
C31 C32 C33 C34 0.2(3)
C38 C32 C33 C34 177.8(2)
C32 C33 C34 C35 -0.1(3)
C32 C33 C34 Br34 -177.84(16)
C33 C34 C35 C36 -0.1(3)
Br34 C34 C35 C36 177.58(17)
C34 C35 C36 C31 0.3(3)
O31 C31 C36 C35 -178.2(2)
C32 C31 C36 C35 -0.2(3)
C33 C32 C38 O38 -18.0(4)
C31 C32 C38 O38 159.5(3)
C33 C32 C38 O39 161.8(2)
C31 C32 C38 O39 -20.7(3)
O38 C38 O39 C39 3.5(4)
C32 C38 O39 C39 -176.4(2)

_cod_database_fobs_code 2240587
